data_4101916
loop_
_publ_author_name
'Scott R. Daly'
'Do Young Kim'
'Yu Yang'
'John R. Abelson'
'Gregory S. Girolami'

_publ_contact_author_address
;Department of Chemistry, Box 4-6
University of Illinois at Urbana-Champaign
600 South Mathews
Urbana, IL 61801
;
_publ_contact_author_email girolami@scs.illinois.edu
_publ_contact_author_fax '(217) 333-2685'
_publ_contact_author_name 'Gregory S. Girolami'
_publ_contact_author_phone '(217) 333-2729'
_publ_section_title
;
 Lanthanide N,N-Dimethylaminodiboranates: Highly Volatile Precursors for
 the Deposition of Lanthanide-Containing Thin Films
;
_journal_name_full 'Journal of the American Chemical Society'
_journal_page_first 2106
_journal_page_last 2107
_journal_paper_doi 10.1021/ja9098005
_journal_volume 132
_journal_year 2010
_chemical_formula_sum 'C12 H72 B12 Er2 N6'
_chemical_formula_weight 765.00
_chemical_name_systematic
; 
 Tris(N,N-dimethylaminodiboranato)erbium(III) 
;
_space_group_IT_number 33
_symmetry_cell_setting orthorhombic
_symmetry_space_group_name_Hall 'P 2c -2n'
_symmetry_space_group_name_H-M 'P n a 21'
_atom_sites_solution_hydrogens geom
_atom_sites_solution_primary direct
_atom_sites_solution_secondary difmap
_audit_creation_method SHELXL-97
_cell_angle_alpha 90.00
_cell_angle_beta 90.00
_cell_angle_gamma 90.00
_cell_formula_units_Z 4
_cell_length_a 28.464(3)
_cell_length_b 14.0417(14)
_cell_length_c 9.3917(9)
_cell_measurement_reflns_used 6720
_cell_measurement_temperature 193(2)
_cell_measurement_theta_max 25.72
_cell_measurement_theta_min 1.43
_cell_volume 3753.7(7)
_computing_cell_refinement 'Bruker APEX'
_computing_data_collection 'Bruker APEX'
_computing_data_reduction 'Bruker SAINT'
_computing_molecular_graphics 'Bruker SHELXTL'
_computing_publication_material 'Bruker SHELXTL'
_computing_structure_refinement 'SHELXL-97 (Sheldrick, 1997)'
_computing_structure_solution 'SHELXS-97 (Sheldrick, 1990)'
_diffrn_ambient_temperature 193(2)
_diffrn_detector_area_resol_mean 8.33
_diffrn_measured_fraction_theta_full 0.985
_diffrn_measured_fraction_theta_max 0.985
_diffrn_measurement_device_type 'CCD area detector'
_diffrn_measurement_method 'phi and omega scans'
_diffrn_radiation_monochromator graphite
_diffrn_radiation_source 'fine-focus sealed tube'
_diffrn_radiation_type MoK\a
_diffrn_radiation_wavelength 0.71073
_diffrn_reflns_av_R_equivalents 0.1654
_diffrn_reflns_av_sigmaI/netI 0.2498
_diffrn_reflns_limit_h_max 34
_diffrn_reflns_limit_h_min -34
_diffrn_reflns_limit_k_max 17
_diffrn_reflns_limit_k_min -16
_diffrn_reflns_limit_l_max 11
_diffrn_reflns_limit_l_min -11
_diffrn_reflns_number 30691
_diffrn_reflns_theta_full 25.72
_diffrn_reflns_theta_max 25.72
_diffrn_reflns_theta_min 1.43
_exptl_absorpt_coefficient_mu 4.452
_exptl_absorpt_correction_T_max 0.91640
_exptl_absorpt_correction_T_min 0.72946
_exptl_absorpt_correction_type integration
_exptl_absorpt_process_details SHELXTL/XPREP
_exptl_crystal_colour pink
_exptl_crystal_density_diffrn 1.354
_exptl_crystal_density_method 'not measured'
_exptl_crystal_description columnar
_exptl_crystal_F_000 1528
_exptl_crystal_size_max 0.09
_exptl_crystal_size_mid 0.04
_exptl_crystal_size_min 0.02
_refine_diff_density_max 1.080
_refine_diff_density_min -0.748
_refine_diff_density_rms 0.154
_refine_ls_abs_structure_details 'Flack H D (1983), Acta Cryst. A39, 876-881'
_refine_ls_abs_structure_Flack 0.17(4)
_refine_ls_extinction_method none
_refine_ls_goodness_of_fit_ref 0.712
_refine_ls_hydrogen_treatment constr
_refine_ls_matrix_type full
_refine_ls_number_parameters 298
_refine_ls_number_reflns 6720
_refine_ls_number_restraints 133
_refine_ls_restrained_S_all 0.706
_refine_ls_R_factor_all 0.1403
_refine_ls_R_factor_gt 0.0476
_refine_ls_shift/su_max 0.000
_refine_ls_shift/su_mean 0.000
_refine_ls_structure_factor_coef Fsqd
_refine_ls_weighting_details 'calc w=1/[\s^2^(Fo^2^)+(0.0003P)^2^+0.0000P] where P=(Fo^2^+2Fc^2^)/3'
_refine_ls_weighting_scheme calc
_refine_ls_wR_factor_gt 0.0612
_refine_ls_wR_factor_ref 0.0762
_reflns_number_gt 2973
_reflns_number_total 6720
_reflns_threshold_expression >2sigma(I)
_cod_data_source_file ja9098005_si_002.cif
_cod_data_source_block fa53x_face
_cod_original_cell_volume 3753.7(6)
_cod_database_code 4101916

loop_
_symmetry_equiv_pos_as_xyz
'x, y, z'
'-x, -y, z+1/2'
'x+1/2, -y+1/2, z'
'-x+1/2, y+1/2, z+1/2'

loop_
_atom_site_label
_atom_site_type_symbol
_atom_site_fract_x
_atom_site_fract_y
_atom_site_fract_z
_atom_site_U_iso_or_equiv
_atom_site_adp_type
_atom_site_occupancy
_atom_site_symmetry_multiplicity
_atom_site_calc_flag
_atom_site_refinement_flags
_atom_site_disorder_assembly
_atom_site_disorder_group
Er1 Er 0.06197(2) 0.24180(7) 0.02577(6) 0.02186(19) Uani 0.9309(10) 1 d PU A 1
Er2 Er 0.27291(2) 0.23741(6) -0.01636(5) 0.02266(19) Uani 0.9309(10) 1 d PU A 1
B1 B 0.0445(7) 0.0734(13) -0.1099(17) 0.023(3) Uani 0.9309(10) 1 d PU A 1
H1A H 0.0453 -0.0084 -0.1177 0.027 Uiso 0.9309(10) 1 d PR A 1
H1B H 0.0276 0.0954 -0.0036 0.027 Uiso 0.9309(10) 1 d PR A 1
H1C H 0.0821 0.1026 -0.1157 0.027 Uiso 0.9309(10) 1 d PR A 1
B2 B 0.0112(7) 0.2235(14) -0.2213(18) 0.026(3) Uani 0.9309(10) 1 d PU A 1
H2A H 0.0477 0.2564 -0.2397 0.032 Uiso 0.9309(10) 1 d PR A 1
H2B H -0.0015 0.2420 -0.1085 0.032 Uiso 0.9309(10) 1 d PR A 1
H2C H -0.0148 0.2535 -0.3036 0.032 Uiso 0.9309(10) 1 d PR A 1
N1 N 0.0141(5) 0.1157(11) -0.2359(16) 0.029(3) Uani 0.9309(10) 1 d PU A 1
C1 C 0.0388(6) 0.0897(14) -0.3716(15) 0.048(5) Uani 0.9309(10) 1 d PU A 1
H1D H 0.0434 0.0206 -0.3761 0.072 Uiso 0.9309(10) 1 d PR A 1
H1E H 0.0693 0.1217 -0.3758 0.072 Uiso 0.9309(10) 1 d PR A 1
H1F H 0.0194 0.1102 -0.4522 0.072 Uiso 0.9309(10) 1 d PR A 1
C2 C -0.0316(6) 0.0755(13) -0.232(2) 0.037(5) Uani 0.9309(10) 1 d PU A 1
H2D H -0.0494 0.0948 -0.3161 0.055 Uiso 0.9309(10) 1 d PR A 1
H2E H -0.0479 0.0972 -0.1458 0.055 Uiso 0.9309(10) 1 d PR A 1
H2F H -0.0288 0.0059 -0.2298 0.055 Uiso 0.9309(10) 1 d PR A 1
B3 B -0.0038(6) 0.2508(16) 0.2388(15) 0.026(3) Uani 0.9309(10) 1 d PU A 1
H3A H -0.0236 0.2169 0.3328 0.031 Uiso 0.9309(10) 1 d PR A 1
H3B H 0.0342 0.2233 0.2368 0.031 Uiso 0.9309(10) 1 d PR A 1
H3C H -0.0222 0.2308 0.1340 0.031 Uiso 0.9309(10) 1 d PR A 1
B4 B 0.0281(7) 0.4031(16) 0.147(2) 0.032(4) Uani 0.9309(10) 1 d PU A 1
H4A H 0.0148 0.3858 0.0345 0.038 Uiso 0.9309(10) 1 d PR A 1
H4B H 0.0656 0.3743 0.1610 0.038 Uiso 0.9309(10) 1 d PR A 1
H4C H 0.0281 0.4843 0.1638 0.038 Uiso 0.9309(10) 1 d PR A 1
N2 N -0.0040(6) 0.3566(10) 0.2567(14) 0.026(3) Uani 0.9309(10) 1 d PU A 1
C3 C -0.0515(6) 0.3940(14) 0.2512(19) 0.047(5) Uani 0.9309(10) 1 d PU A 1
H3D H -0.0512 0.4638 0.2531 0.071 Uiso 0.9309(10) 1 d PR A 1
H3E H -0.0696 0.3700 0.3324 0.071 Uiso 0.9309(10) 1 d PR A 1
H3F H -0.0661 0.3721 0.1624 0.071 Uiso 0.9309(10) 1 d PR A 1
C4 C 0.0138(7) 0.3827(14) 0.4056(17) 0.066(7) Uani 0.9309(10) 1 d PU A 1
H4D H 0.0071 0.4497 0.4263 0.099 Uiso 0.9309(10) 1 d PR A 1
H4E H 0.0477 0.3713 0.4138 0.099 Uiso 0.9309(10) 1 d PR A 1
H4F H -0.0030 0.3422 0.4737 0.099 Uiso 0.9309(10) 1 d PR A 1
B5 B 0.3212(6) 0.2538(15) 0.2343(18) 0.023(3) Uani 0.9309(10) 1 d PU A 1
H5A H 0.3381 0.2210 0.3342 0.027 Uiso 0.9309(10) 1 d PR A 1
H5B H 0.3453 0.2415 0.1378 0.027 Uiso 0.9309(10) 1 d PR A 1
H5C H 0.2854 0.2184 0.2138 0.027 Uiso 0.9309(10) 1 d PR A 1
B6 B 0.2847(7) 0.4033(13) 0.1308(18) 0.027(3) Uani 0.9309(10) 1 d PU A 1
H6A H 0.2476 0.3709 0.1340 0.032 Uiso 0.9309(10) 1 d PR A 1
H6B H 0.3025 0.3839 0.0248 0.032 Uiso 0.9309(10) 1 d PR A 1
H6C H 0.2821 0.4848 0.1406 0.032 Uiso 0.9309(10) 1 d PR A 1
N3 N 0.3145(5) 0.3611(10) 0.2579(15) 0.024(3) Uani 0.9309(10) 1 d PU A 1
C5 C 0.3590(7) 0.4044(15) 0.2670(19) 0.051(5) Uani 0.9309(10) 1 d PU A 1
H5D H 0.3558 0.4731 0.2827 0.076 Uiso 0.9309(10) 1 d PR A 1
H5E H 0.3756 0.3932 0.1771 0.076 Uiso 0.9309(10) 1 d PR A 1
H5F H 0.3769 0.3762 0.3455 0.076 Uiso 0.9309(10) 1 d PR A 1
C6 C 0.2898(7) 0.3783(12) 0.3936(15) 0.043(5) Uani 0.9309(10) 1 d PU A 1
H6D H 0.3050 0.3411 0.4689 0.064 Uiso 0.9309(10) 1 d PR A 1
H6E H 0.2570 0.3580 0.3837 0.064 Uiso 0.9309(10) 1 d PR A 1
H6F H 0.2908 0.4461 0.4184 0.064 Uiso 0.9309(10) 1 d PR A 1
B7 B 0.3402(7) 0.2351(15) -0.2238(18) 0.029(3) Uani 0.9309(10) 1 d PU A 1
H7A H 0.3406 0.2584 -0.1064 0.035 Uiso 0.9309(10) 1 d PR A 1
H7B H 0.3052 0.2574 -0.2753 0.035 Uiso 0.9309(10) 1 d PR A 1
H7C H 0.3708 0.2709 -0.2832 0.035 Uiso 0.9309(10) 1 d PR A 1
B8 B 0.3101(7) 0.0801(15) -0.132(2) 0.030(3) Uani 0.9309(10) 1 d PU A 1
H8A H 0.3121 -0.0014 -0.1427 0.036 Uiso 0.9309(10) 1 d PR A 1
H8B H 0.2726 0.1053 -0.1579 0.036 Uiso 0.9309(10) 1 d PR A 1
H8C H 0.3193 0.1015 -0.0168 0.036 Uiso 0.9309(10) 1 d PR A 1
N4 N 0.3469(6) 0.1274(9) -0.2333(15) 0.028(3) Uani 0.9309(10) 1 d PU A 1
C7 C 0.3940(6) 0.1037(12) -0.1893(17) 0.035(4) Uani 0.9309(10) 1 d PU A 1
H7D H 0.3965 0.0353 -0.1706 0.053 Uiso 0.9309(10) 1 d PR A 1
H7E H 0.4014 0.1392 -0.1022 0.053 Uiso 0.9309(10) 1 d PR A 1
H7F H 0.4161 0.1216 -0.2645 0.053 Uiso 0.9309(10) 1 d PR A 1
C8 C 0.3385(8) 0.0954(12) -0.3802(14) 0.051(5) Uani 0.9309(10) 1 d PU A 1
H8D H 0.3587 0.1327 -0.4434 0.076 Uiso 0.9309(10) 1 d PR A 1
H8E H 0.3055 0.1053 -0.4067 0.076 Uiso 0.9309(10) 1 d PR A 1
H8F H 0.3463 0.0277 -0.3890 0.076 Uiso 0.9309(10) 1 d PR A 1
B11 B 0.1225(7) 0.1512(15) 0.226(2) 0.027(4) Uani 0.9309(10) 1 d PU A 1
H11A H 0.1062 0.1414 0.3366 0.032 Uiso 0.9309(10) 1 d PR A 1
H11B H 0.0999 0.1123 0.1424 0.032 Uiso 0.9309(10) 1 d PR A 1
H11C H 0.1242 0.2309 0.1984 0.032 Uiso 0.9309(10) 1 d PR A 1
B12 B 0.2024(6) 0.1420(13) 0.0837(16) 0.026(3) Uani 0.9309(10) 1 d PU A 1
H12A H 0.2062 0.2235 0.0822 0.031 Uiso 0.9309(10) 1 d PR A 1
H12B H 0.1833 0.1173 -0.0178 0.031 Uiso 0.9309(10) 1 d PR A 1
H12C H 0.2391 0.1076 0.0883 0.031 Uiso 0.9309(10) 1 d PR A 1
N11 N 0.1712(6) 0.1099(9) 0.2287(15) 0.026(3) Uani 0.9309(10) 1 d PU A 1
C11 C 0.1658(7) 0.0073(10) 0.2289(17) 0.039(5) Uani 0.9309(10) 1 d PU A 1
H11D H 0.1967 -0.0232 0.2367 0.058 Uiso 0.9309(10) 1 d PR A 1
H11E H 0.1505 -0.0133 0.1407 0.058 Uiso 0.9309(10) 1 d PR A 1
H11F H 0.1464 -0.0109 0.3106 0.058 Uiso 0.9309(10) 1 d PR A 1
C12 C 0.1959(6) 0.1394(11) 0.3522(14) 0.032(4) Uani 0.9309(10) 1 d PU A 1
H12D H 0.1783 0.1176 0.4359 0.048 Uiso 0.9309(10) 1 d PR A 1
H12E H 0.1983 0.2090 0.3539 0.048 Uiso 0.9309(10) 1 d PR A 1
H12F H 0.2275 0.1115 0.3535 0.048 Uiso 0.9309(10) 1 d PR A 1
B21 B 0.1355(7) 0.3388(13) -0.0887(15) 0.025(4) Uani 0.9309(10) 1 d PU A 1
H21A H 0.1537 0.3721 0.0087 0.030 Uiso 0.9309(10) 1 d PR A 1
H21B H 0.1328 0.2578 -0.0736 0.030 Uiso 0.9309(10) 1 d PR A 1
H21C H 0.0984 0.3705 -0.1006 0.030 Uiso 0.9309(10) 1 d PR A 1
B22 B 0.2132(7) 0.3243(14) -0.2223(18) 0.026(3) Uani 0.9309(10) 1 d PU A 1
H22A H 0.2297 0.3317 -0.3336 0.031 Uiso 0.9309(10) 1 d PR A 1
H22B H 0.2122 0.2452 -0.1905 0.031 Uiso 0.9309(10) 1 d PR A 1
H22C H 0.2354 0.3660 -0.1411 0.031 Uiso 0.9309(10) 1 d PR A 1
N21 N 0.1642(6) 0.3627(9) -0.2205(15) 0.024(3) Uani 0.9309(10) 1 d PU A 1
C21 C 0.1673(7) 0.4665(11) -0.2303(18) 0.046(5) Uani 0.9309(10) 1 d PU A 1
H21D H 0.1810 0.4849 -0.3220 0.069 Uiso 0.9309(10) 1 d PR A 1
H21E H 0.1875 0.4893 -0.1528 0.069 Uiso 0.9309(10) 1 d PR A 1
H21F H 0.1360 0.4948 -0.2209 0.069 Uiso 0.9309(10) 1 d PR A 1
C22 C 0.1400(6) 0.3297(13) -0.3502(14) 0.043(5) Uani 0.9309(10) 1 d PU A 1
H22D H 0.1081 0.3561 -0.3510 0.064 Uiso 0.9309(10) 1 d PR A 1
H22E H 0.1383 0.2600 -0.3499 0.064 Uiso 0.9309(10) 1 d PR A 1
H22F H 0.1570 0.3511 -0.4351 0.064 Uiso 0.9309(10) 1 d PR A 1
Er1X Er 0.3931(2) 0.2532(10) 0.0277(10) 0.037(2) Uiso 0.0691(10) 1 d PGU A 2
Er2X Er 0.6042(2) 0.2564(9) -0.0042(10) 0.037(2) Uiso 0.0691(10) 1 d PGU A 2
B1X B 0.3834(4) 0.369(2) 0.255(3) 0.037(2) Uiso 0.0691(10) 1 d PGU A 2
H1AX H 0.3868 0.3852 0.3750 0.056(3) Uiso 0.0691(10) 1 d PG A 2
H1BX H 0.3642 0.2979 0.2398 0.056(3) Uiso 0.0691(10) 1 d PG A 2
H1CX H 0.4202 0.3646 0.2055 0.056(3) Uiso 0.0691(10) 1 d PG A 2
B2X B 0.3475(4) 0.4249(13) 0.024(4) 0.037(2) Uiso 0.0691(10) 1 d PGU A 2
H2AX H 0.3832 0.4283 -0.0326 0.056(3) Uiso 0.0691(10) 1 d PG A 2
H2BX H 0.3323 0.3493 0.0143 0.056(3) Uiso 0.0691(10) 1 d PG A 2
H2CX H 0.3221 0.4785 -0.0273 0.056(3) Uiso 0.0691(10) 1 d PG A 2
N1X N 0.3540(4) 0.4487(19) 0.184(4) 0.037(2) Uiso 0.0691(10) 1 d PGU A 2
C1X C 0.3800(6) 0.539(2) 0.200(6) 0.037(2) Uiso 0.0691(10) 1 d PGU A 2
H1DX H 0.3867 0.5504 0.3009 0.056(3) Uiso 0.0691(10) 1 d PG A 2
H1EX H 0.4096 0.5336 0.1473 0.056(3) Uiso 0.0691(10) 1 d PG A 2
H1FX H 0.3615 0.5917 0.1617 0.056(3) Uiso 0.0691(10) 1 d PG A 2
C2X C 0.3092(5) 0.456(3) 0.250(5) 0.037(2) Uiso 0.0691(10) 1 d PGU A 2
H2DX H 0.2922 0.5109 0.2124 0.056(3) Uiso 0.0691(10) 1 d PG A 2
H2EX H 0.2908 0.3977 0.2320 0.056(3) Uiso 0.0691(10) 1 d PG A 2
H2FX H 0.3140 0.4632 0.3525 0.056(3) Uiso 0.0691(10) 1 d PG A 2
B3X B 0.3229(3) 0.1192(15) 0.055(3) 0.037(2) Uiso 0.0691(10) 1 d PGU A 2
H3AX H 0.3026 0.0639 0.1208 0.056(3) Uiso 0.0691(10) 1 d PG A 2
H3BX H 0.3617 0.1196 0.0893 0.056(3) Uiso 0.0691(10) 1 d PG A 2
H3CX H 0.3069 0.1935 0.0730 0.056(3) Uiso 0.0691(10) 1 d PG A 2
B4X B 0.3533(3) 0.156(3) -0.189(2) 0.037(2) Uiso 0.0691(10) 1 d PGU A 2
H4AX H 0.3425 0.2343 -0.1765 0.056(3) Uiso 0.0691(10) 1 d PG A 2
H4BX H 0.3913 0.1460 -0.1500 0.056(3) Uiso 0.0691(10) 1 d PG A 2
H4CX H 0.3507 0.1340 -0.3066 0.056(3) Uiso 0.0691(10) 1 d PG A 2
N2X N 0.3206(4) 0.093(2) -0.098(4) 0.037(2) Uiso 0.0691(10) 1 d PGU A 2
C3X C 0.2717(4) 0.100(3) -0.146(4) 0.037(2) Uiso 0.0691(10) 1 d PGU A 2
H3DX H 0.2699 0.0893 -0.2486 0.056(3) Uiso 0.0691(10) 1 d PG A 2
H3EX H 0.2530 0.0515 -0.0962 0.056(3) Uiso 0.0691(10) 1 d PG A 2
H3FX H 0.2594 0.1633 -0.1231 0.056(3) Uiso 0.0691(10) 1 d PG A 2
C4X C 0.3341(5) -0.010(2) -0.115(6) 0.037(2) Uiso 0.0691(10) 1 d PGU A 2
H4DX H 0.3251 -0.0321 -0.2106 0.056(3) Uiso 0.0691(10) 1 d PG A 2
H4EX H 0.3681 -0.0183 -0.1025 0.056(3) Uiso 0.0691(10) 1 d PG A 2
H4FX H 0.3174 -0.0480 -0.0435 0.056(3) Uiso 0.0691(10) 1 d PG A 2
B5X B 0.6475(4) 0.0826(12) 0.001(4) 0.037(2) Uiso 0.0691(10) 1 d PGU A 2
H5AX H 0.6636 0.0188 0.0601 0.056(3) Uiso 0.0691(10) 1 d PG A 2
H5BX H 0.6736 0.1452 0.0018 0.056(3) Uiso 0.0691(10) 1 d PG A 2
H5CX H 0.6132 0.1051 0.0556 0.056(3) Uiso 0.0691(10) 1 d PG A 2
B6X B 0.6088(3) 0.135(2) -0.227(3) 0.037(2) Uiso 0.0691(10) 1 d PGU A 2
H6AX H 0.5727 0.1420 -0.1729 0.056(3) Uiso 0.0691(10) 1 d PG A 2
H6BX H 0.6289 0.2059 -0.2154 0.056(3) Uiso 0.0691(10) 1 d PG A 2
H6CX H 0.6037 0.1183 -0.3458 0.056(3) Uiso 0.0691(10) 1 d PG A 2
N3X N 0.6373(4) 0.0547(18) -0.153(5) 0.037(2) Uiso 0.0691(10) 1 d PGU A 2
C5X C 0.6819(5) 0.035(3) -0.223(5) 0.037(2) Uiso 0.0691(10) 1 d PGU A 2
H5DX H 0.6764 0.0160 -0.3216 0.056(3) Uiso 0.0691(10) 1 d PG A 2
H5EX H 0.7003 0.0942 -0.2209 0.056(3) Uiso 0.0691(10) 1 d PG A 2
H5FX H 0.6992 -0.0152 -0.1730 0.056(3) Uiso 0.0691(10) 1 d PG A 2
C6X C 0.6091(6) -0.0354(18) -0.155(7) 0.037(2) Uiso 0.0691(10) 1 d PGU A 2
H6DX H 0.6241 -0.0821 -0.0917 0.056(3) Uiso 0.0691(10) 1 d PG A 2
H6EX H 0.5772 -0.0222 -0.1209 0.056(3) Uiso 0.0691(10) 1 d PG A 2
H6FX H 0.6077 -0.0610 -0.2517 0.056(3) Uiso 0.0691(10) 1 d PG A 2
B7X B 0.6745(3) 0.3853(14) -0.041(3) 0.037(2) Uiso 0.0691(10) 1 d PGU A 2
H7AX H 0.6722 0.3044 -0.0598 0.056(3) Uiso 0.0691(10) 1 d PG A 2
H7BX H 0.6398 0.4205 -0.0759 0.056(3) Uiso 0.0691(10) 1 d PG A 2
H7CX H 0.7050 0.4161 -0.1071 0.056(3) Uiso 0.0691(10) 1 d PG A 2
B8X B 0.6468(3) 0.348(2) 0.205(2) 0.037(2) Uiso 0.0691(10) 1 d PGU A 2
H8AX H 0.6514 0.3655 0.3237 0.056(3) Uiso 0.0691(10) 1 d PG A 2
H8BX H 0.6092 0.3660 0.1699 0.056(3) Uiso 0.0691(10) 1 d PG A 2
H8CX H 0.6535 0.2676 0.1876 0.056(3) Uiso 0.0691(10) 1 d PG A 2
N4X N 0.6846(4) 0.406(2) 0.116(4) 0.037(2) Uiso 0.0691(10) 1 d PGU A 2
C7X C 0.7320(3) 0.372(2) 0.148(3) 0.037(2) Uiso 0.0691(10) 1 d PGU A 2
H7DX H 0.7362 0.3685 0.2516 0.056(3) Uiso 0.0691(10) 1 d PG A 2
H7EX H 0.7369 0.3088 0.1065 0.056(3) Uiso 0.0691(10) 1 d PG A 2
H7FX H 0.7549 0.4168 0.1080 0.056(3) Uiso 0.0691(10) 1 d PG A 2
C8X C 0.6810(5) 0.508(2) 0.144(6) 0.037(2) Uiso 0.0691(10) 1 d PGU A 2
H8DX H 0.7012 0.5428 0.0769 0.056(3) Uiso 0.0691(10) 1 d PG A 2
H8EX H 0.6483 0.5285 0.1306 0.056(3) Uiso 0.0691(10) 1 d PG A 2
H8FX H 0.6909 0.5223 0.2416 0.056(3) Uiso 0.0691(10) 1 d PG A 2
B11X B 0.4525(3) 0.1259(17) 0.178(3) 0.037(2) Uiso 0.0691(10) 1 d PGU A 2
H11U H 0.4346 0.0556 0.2102 0.056(3) Uiso 0.0691(10) 1 d PG A 2
H11V H 0.4325 0.1888 0.2278 0.056(3) Uiso 0.0691(10) 1 d PG A 2
H11W H 0.4523 0.1330 0.0562 0.056(3) Uiso 0.0691(10) 1 d PG A 2
B12X B 0.5351(3) 0.2103(16) 0.1605(13) 0.037(2) Uiso 0.0691(10) 1 d PGU A 2
H12U H 0.5365 0.2000 0.0391 0.056(3) Uiso 0.0691(10) 1 d PG A 2
H12V H 0.5185 0.2830 0.1860 0.056(3) Uiso 0.0691(10) 1 d PG A 2
H12W H 0.5725 0.2075 0.2063 0.056(3) Uiso 0.0691(10) 1 d PG A 2
N11X N 0.5017(4) 0.125(2) 0.232(3) 0.037(2) Uiso 0.0691(10) 1 d PGU A 2
C11X C 0.5012(4) 0.139(4) 0.388(3) 0.037(2) Uiso 0.0691(10) 1 d PGU A 2
H11X H 0.5327 0.1342 0.4298 0.056(3) Uiso 0.0691(10) 1 d PG A 2
H11Y H 0.4880 0.2019 0.4092 0.056(3) Uiso 0.0691(10) 1 d PG A 2
H11Z H 0.4809 0.0897 0.4295 0.056(3) Uiso 0.0691(10) 1 d PG A 2
C12X C 0.5236(5) 0.034(2) 0.201(5) 0.037(2) Uiso 0.0691(10) 1 d PGU A 2
H12X H 0.5053 -0.0163 0.2476 0.056(3) Uiso 0.0691(10) 1 d PG A 2
H12Y H 0.5240 0.0233 0.0982 0.056(3) Uiso 0.0691(10) 1 d PG A 2
H12Z H 0.5559 0.0331 0.2378 0.056(3) Uiso 0.0691(10) 1 d PG A 2
B21X B 0.4652(2) 0.3066(17) -0.1413(14) 0.037(2) Uiso 0.0691(10) 1 d PGU A 2
H21U H 0.4807 0.2355 -0.1799 0.056(3) Uiso 0.0691(10) 1 d PG A 2
H21V H 0.4646 0.3077 -0.0189 0.056(3) Uiso 0.0691(10) 1 d PG A 2
H21W H 0.4275 0.3146 -0.1840 0.056(3) Uiso 0.0691(10) 1 d PG A 2
B22X B 0.5465(3) 0.3877(16) -0.146(3) 0.037(2) Uiso 0.0691(10) 1 d PGU A 2
H22U H 0.5646 0.4584 -0.1747 0.056(3) Uiso 0.0691(10) 1 d PG A 2
H22V H 0.5473 0.3773 -0.0245 0.056(3) Uiso 0.0691(10) 1 d PG A 2
H22W H 0.5660 0.3257 -0.2000 0.056(3) Uiso 0.0691(10) 1 d PG A 2
N21X N 0.4968(3) 0.390(2) -0.199(3) 0.037(2) Uiso 0.0691(10) 1 d PGU A 2
C21X C 0.4980(4) 0.380(4) -0.354(3) 0.037(2) Uiso 0.0691(10) 1 d PGU A 2
H21X H 0.5127 0.4361 -0.3962 0.056(3) Uiso 0.0691(10) 1 d PG A 2
H21Y H 0.5162 0.3228 -0.3805 0.056(3) Uiso 0.0691(10) 1 d PG A 2
H21Z H 0.4659 0.3733 -0.3901 0.056(3) Uiso 0.0691(10) 1 d PG A 2
C22X C 0.4743(5) 0.4818(19) -0.163(5) 0.037(2) Uiso 0.0691(10) 1 d PGU A 2
H22X H 0.4418 0.4827 -0.1973 0.056(3) Uiso 0.0691(10) 1 d PG A 2
H22Y H 0.4746 0.4912 -0.0596 0.056(3) Uiso 0.0691(10) 1 d PG A 2
H22Z H 0.4921 0.5331 -0.2089 0.056(3) Uiso 0.0691(10) 1 d PG A 2

loop_
_atom_site_aniso_label
_atom_site_aniso_U_11
_atom_site_aniso_U_22
_atom_site_aniso_U_33
_atom_site_aniso_U_23
_atom_site_aniso_U_13
_atom_site_aniso_U_12
Er1 0.0194(4) 0.0229(5) 0.0233(3) 0.0009(7) 0.0025(3) 0.0001(5)
Er2 0.0245(4) 0.0210(5) 0.0225(3) 0.0003(8) 0.0026(3) 0.0014(4)
B1 0.025(7) 0.023(4) 0.020(5) -0.001(4) 0.006(5) 0.003(5)
B2 0.020(9) 0.031(6) 0.028(5) 0.009(6) -0.003(5) -0.003(7)
N1 0.027(9) 0.035(7) 0.025(6) -0.005(5) -0.002(4) 0.004(6)
C1 0.056(13) 0.068(14) 0.018(6) -0.011(8) -0.001(7) 0.005(11)
C2 0.034(8) 0.019(10) 0.058(12) 0.020(10) -0.011(7) -0.001(8)
B3 0.022(7) 0.025(6) 0.031(6) -0.010(7) 0.008(4) -0.006(7)
B4 0.020(10) 0.019(5) 0.056(9) -0.008(5) 0.003(6) -0.005(5)
N2 0.031(8) 0.024(6) 0.022(6) -0.001(5) -0.002(4) 0.013(6)
C3 0.026(8) 0.049(12) 0.066(12) -0.020(11) 0.018(8) 0.013(9)
C4 0.081(17) 0.071(16) 0.045(7) -0.036(9) -0.015(9) -0.022(14)
B5 0.019(9) 0.023(7) 0.027(5) -0.004(6) 0.000(4) 0.006(7)
B6 0.032(11) 0.019(5) 0.029(6) -0.001(4) 0.001(6) 0.002(5)
N3 0.024(9) 0.019(6) 0.027(5) -0.001(4) 0.003(4) -0.003(6)
C5 0.046(10) 0.059(13) 0.047(12) 0.002(11) -0.017(7) -0.033(11)
C6 0.070(14) 0.033(12) 0.027(6) -0.007(7) 0.010(8) 0.013(10)
B7 0.036(7) 0.025(6) 0.026(6) 0.011(6) 0.010(5) 0.012(7)
B8 0.046(9) 0.022(5) 0.022(7) -0.003(5) 0.009(6) 0.002(5)
N4 0.038(7) 0.024(6) 0.023(6) -0.004(5) 0.007(4) 0.003(6)
C7 0.042(6) 0.020(8) 0.045(8) 0.011(6) 0.008(6) 0.010(6)
C8 0.086(16) 0.051(11) 0.016(6) 0.000(7) 0.007(7) 0.007(14)
B11 0.021(7) 0.027(10) 0.032(8) 0.009(6) -0.002(4) -0.005(7)
B12 0.026(6) 0.030(7) 0.021(5) 0.002(5) -0.002(4) -0.004(4)
N11 0.026(6) 0.024(6) 0.026(6) 0.008(5) 0.001(4) 0.000(5)
C11 0.047(15) 0.024(6) 0.045(11) 0.009(6) 0.014(8) 0.004(7)
C12 0.032(10) 0.039(10) 0.024(5) 0.011(7) -0.006(6) 0.012(9)
B21 0.021(7) 0.033(10) 0.021(6) 0.004(6) -0.001(5) -0.004(6)
B22 0.023(6) 0.030(10) 0.024(7) 0.004(5) 0.000(4) -0.005(7)
N21 0.020(5) 0.029(6) 0.024(6) 0.013(5) -0.005(4) -0.010(5)
C21 0.051(16) 0.029(6) 0.058(12) 0.021(7) 0.002(10) 0.002(7)
C22 0.022(9) 0.084(13) 0.022(6) -0.013(8) 0.002(6) 0.003(10)

loop_
_atom_type_symbol
_atom_type_description
_atom_type_scat_dispersion_real
_atom_type_scat_dispersion_imag
_atom_type_scat_source
C C 0.0033 0.0016 'International Tables Vol C Tables 4.2.6.8 and 6.1.1.4'
H H 0.0000 0.0000 'International Tables Vol C Tables 4.2.6.8 and 6.1.1.4'
B B 0.0013 0.0007 'International Tables Vol C Tables 4.2.6.8 and 6.1.1.4'
N N 0.0061 0.0033 'International Tables Vol C Tables 4.2.6.8 and 6.1.1.4'
Er Er -0.2586 4.9576 'International Tables Vol C Tables 4.2.6.8 and 6.1.1.4'

loop_
_geom_angle_atom_site_label_1
_geom_angle_atom_site_label_2
_geom_angle_atom_site_label_3
_geom_angle
_geom_angle_site_symmetry_1
_geom_angle_site_symmetry_3
_geom_angle_publ_flag
B4 Er1 B21 91.2(6) . . ?
B4 Er1 B1 148.6(6) . . ?
B21 Er1 B1 112.9(5) . . ?
B4 Er1 B3 54.0(6) . . ?
B21 Er1 B3 142.3(6) . . ?
B1 Er1 B3 104.8(6) . . ?
B4 Er1 B2 104.3(6) . . ?
B21 Er1 B2 96.7(5) . . ?
B1 Er1 B2 55.2(5) . . ?
B3 Er1 B2 105.2(5) . . ?
B4 Er1 B11 108.1(7) . . ?
B21 Er1 B11 91.1(5) . . ?
B1 Er1 B11 91.8(6) . . ?
B3 Er1 B11 87.3(5) . . ?
B2 Er1 B11 146.5(6) . . ?
B4 Er1 H1B 130.3 . . ?
B21 Er1 H1B 136.9 . . ?
B1 Er1 H1B 24.5 . . ?
B3 Er1 H1B 80.7 . . ?
B2 Er1 H1B 65.8 . . ?
B11 Er1 H1B 86.4 . . ?
B4 Er1 H1C 169.9 . . ?
B21 Er1 H1C 90.3 . . ?
B1 Er1 H1C 24.9 . . ?
B3 Er1 H1C 126.6 . . ?
B2 Er1 H1C 65.6 . . ?
B11 Er1 H1C 81.8 . . ?
H1B Er1 H1C 46.7 . . ?
B4 Er1 H2A 106.8 . . ?
B21 Er1 H2A 72.1 . . ?
B1 Er1 H2A 65.3 . . ?
B3 Er1 H2A 127.2 . . ?
B2 Er1 H2A 24.7 . . ?
B11 Er1 H2A 141.4 . . ?
H1B Er1 H2A 83.4 . . ?
H1C Er1 H2A 64.2 . . ?
B4 Er1 H2B 87.0 . . ?
B21 Er1 H2B 113.9 . . ?
B1 Er1 H2B 65.5 . . ?
B3 Er1 H2B 81.8 . . ?
B2 Er1 H2B 23.8 . . ?
B11 Er1 H2B 150.9 . . ?
H1B Er1 H2B 65.3 . . ?
H1C Er1 H2B 83.2 . . ?
H2A Er1 H2B 46.0 . . ?
B4 Er1 H3B 65.3 . . ?
B21 Er1 H3B 135.1 . . ?
B1 Er1 H3B 105.0 . . ?
B3 Er1 H3B 23.4 . . ?
B2 Er1 H3B 125.1 . . ?
B11 Er1 H3B 64.0 . . ?
H1B Er1 H3B 81.1 . . ?
H1C Er1 H3B 119.6 . . ?
H2A Er1 H3B 149.1 . . ?
H2B Er1 H3B 103.1 . . ?
B4 Er1 H4A 25.1 . . ?
B21 Er1 H4A 91.2 . . ?
B1 Er1 H4A 129.5 . . ?
B3 Er1 H4A 63.9 . . ?
B2 Er1 H4A 79.4 . . ?
B11 Er1 H4A 133.2 . . ?
H1B Er1 H4A 121.0 . . ?
H1C Er1 H4A 144.9 . . ?
H2A Er1 H4A 83.0 . . ?
H2B Er1 H4A 64.2 . . ?
H3B Er1 H4A 82.3 . . ?
B4 Er1 H4B 24.6 . . ?
B21 Er1 H4B 76.9 . . ?
B1 Er1 H4B 170.1 . . ?
B3 Er1 H4B 65.3 . . ?
B2 Er1 H4B 125.3 . . ?
B11 Er1 H4B 88.3 . . ?
H1B Er1 H4B 145.8 . . ?
H1C Er1 H4B 163.7 . . ?
H2A Er1 H4B 119.7 . . ?
H2B Er1 H4B 111.0 . . ?
H3B Er1 H4B 66.2 . . ?
H4A Er1 H4B 47.1 . . ?
B4 Er1 H11B 127.2 . . ?
B21 Er1 H11B 102.4 . . ?
B1 Er1 H11B 68.7 . . ?
B3 Er1 H11B 90.5 . . ?
B2 Er1 H11B 123.8 . . ?
B11 Er1 H11B 23.3 . . ?
H1B Er1 H11B 64.2 . . ?
H1C Er1 H11B 62.0 . . ?
H2A Er1 H11B 125.9 . . ?
H2B Er1 H11B 129.5 . . ?
H3B Er1 H11B 69.5 . . ?
H4A Er1 H11B 150.6 . . ?
H4B Er1 H11B 110.5 . . ?
B4 Er1 H11C 91.8 . . ?
B21 Er1 H11C 74.4 . . ?
B1 Er1 H11C 113.2 . . ?
B3 Er1 H11C 90.8 . . ?
B2 Er1 H11C 162.0 . . ?
B11 Er1 H11C 23.4 . . ?
H1B Er1 H11C 109.8 . . ?
H1C Er1 H11C 98.2 . . ?
H2A Er1 H11C 141.8 . . ?
H2B Er1 H11C 171.6 . . ?
H3B Er1 H11C 69.0 . . ?
H4A Er1 H11C 115.9 . . ?
H4B Er1 H11C 68.8 . . ?
H11B Er1 H11C 46.2 . . ?
B4 Er1 H21B 114.4 . . ?
B21 Er1 H21B 24.4 . . ?
B1 Er1 H21B 93.2 . . ?
B3 Er1 H21B 156.5 . . ?
B2 Er1 H21B 97.5 . . ?
B11 Er1 H21B 76.9 . . ?
H1B Er1 H21B 115.1 . . ?
H1C Er1 H21B 68.8 . . ?
H2A Er1 H21B 74.0 . . ?
H2B Er1 H21B 120.1 . . ?
H3B Er1 H21B 136.8 . . ?
H4A Er1 H21B 115.4 . . ?
H4B Er1 H21B 96.4 . . ?
H11B Er1 H21B 81.9 . . ?
H11C Er1 H21B 67.9 . . ?
B4 Er1 H21C 74.5 . . ?
B21 Er1 H21C 25.0 . . ?
B1 Er1 H21C 120.0 . . ?
B3 Er1 H21C 128.4 . . ?
B2 Er1 H21C 83.1 . . ?
B11 Er1 H21C 113.6 . . ?
H1B Er1 H21C 143.2 . . ?
H1C Er1 H21C 103.5 . . ?
H2A Er1 H21C 61.4 . . ?
H2B Er1 H21C 94.1 . . ?
H3B Er1 H21C 135.0 . . ?
H4A Er1 H21C 68.2 . . ?
H4B Er1 H21C 68.7 . . ?
H11B Er1 H21C 127.4 . . ?
H11C Er1 H21C 93.6 . . ?
H21B Er1 H21C 47.7 . . ?
B12 Er2 B8 91.5(6) . . ?
B12 Er2 B6 110.7(6) . . ?
B8 Er2 B6 149.4(6) . . ?
B12 Er2 B7 142.7(6) . . ?
B8 Er2 B7 54.9(6) . . ?
B6 Er2 B7 106.6(6) . . ?
B12 Er2 B5 96.9(5) . . ?
B8 Er2 B5 102.6(6) . . ?
B6 Er2 B5 55.3(6) . . ?
B7 Er2 B5 105.2(5) . . ?
B12 Er2 B22 90.3(5) . . ?
B8 Er2 B22 108.3(6) . . ?
B6 Er2 B22 93.0(5) . . ?
B7 Er2 B22 86.5(5) . . ?
B5 Er2 B22 148.0(6) . . ?
B12 Er2 H5B 115.9 . . ?
B8 Er2 H5B 85.9 . . ?
B6 Er2 H5B 65.7 . . ?
B7 Er2 H5B 80.6 . . ?
B5 Er2 H5B 24.9 . . ?
B22 Er2 H5B 150.3 . . ?
B12 Er2 H5C 72.9 . . ?
B8 Er2 H5C 103.5 . . ?
B6 Er2 H5C 65.6 . . ?
B7 Er2 H5C 125.8 . . ?
B5 Er2 H5C 24.0 . . ?
B22 Er2 H5C 144.3 . . ?
H5B Er2 H5C 46.2 . . ?
B12 Er2 H6A 87.7 . . ?
B8 Er2 H6A 168.1 . . ?
B6 Er2 H6A 24.9 . . ?
B7 Er2 H6A 128.7 . . ?
B5 Er2 H6A 65.7 . . ?
B22 Er2 H6A 83.6 . . ?
H5B Er2 H6A 83.8 . . ?
H5C Er2 H6A 64.9 . . ?
B12 Er2 H6B 134.4 . . ?
B8 Er2 H6B 132.4 . . ?
B6 Er2 H6B 24.4 . . ?
B7 Er2 H6B 82.6 . . ?
B5 Er2 H6B 65.7 . . ?
B22 Er2 H6B 87.1 . . ?
H5B Er2 H6B 64.9 . . ?
H5C Er2 H6B 83.2 . . ?
H6A Er2 H6B 46.7 . . ?
B12 Er2 H7A 156.8 . . ?
B8 Er2 H7A 66.1 . . ?
B6 Er2 H7A 88.4 . . ?
B7 Er2 H7A 23.4 . . ?
B5 Er2 H7A 82.9 . . ?
B22 Er2 H7A 102.2 . . ?
H5B Er2 H7A 58.9 . . ?
H5C Er2 H7A 105.1 . . ?
H6A Er2 H7A 112.9 . . ?
H6B Er2 H7A 66.6 . . ?
B12 Er2 H8B 77.7 . . ?
B8 Er2 H8B 25.2 . . ?
B6 Er2 H8B 171.6 . . ?
B7 Er2 H8B 65.0 . . ?
B5 Er2 H8B 124.9 . . ?
B22 Er2 H8B 87.2 . . ?
H5B Er2 H8B 110.9 . . ?
H5C Er2 H8B 118.2 . . ?
H6A Er2 H8B 162.7 . . ?
H6B Er2 H8B 147.4 . . ?
H7A Er2 H8B 83.4 . . ?
B12 Er2 H8C 90.9 . . ?
B8 Er2 H8C 25.3 . . ?
B6 Er2 H8C 129.3 . . ?
B7 Er2 H8C 65.8 . . ?
B5 Er2 H8C 77.6 . . ?
B22 Er2 H8C 133.6 . . ?
H5B Er2 H8C 63.5 . . ?
H5C Er2 H8C 79.1 . . ?
H6A Er2 H8C 142.7 . . ?
H6B Er2 H8C 122.5 . . ?
H7A Er2 H8C 66.2 . . ?
H8B Er2 H8C 48.1 . . ?
B12 Er2 H12A 25.9 . . ?
B8 Er2 H12A 117.0 . . ?
B6 Er2 H12A 88.2 . . ?
B7 Er2 H12A 159.6 . . ?
B5 Er2 H12A 94.7 . . ?
B22 Er2 H12A 78.6 . . ?
H5B Er2 H12A 118.9 . . ?
H5C Er2 H12A 72.9 . . ?
H6A Er2 H12A 63.7 . . ?
H6B Er2 H12A 110.1 . . ?
H7A Er2 H12A 176.5 . . ?
H8B Er2 H12A 100.1 . . ?
H8C Er2 H12A 115.8 . . ?
B12 Er2 H12C 26.4 . . ?
B8 Er2 H12C 71.5 . . ?
B6 Er2 H12C 121.0 . . ?
B7 Er2 H12C 126.4 . . ?
B5 Er2 H12C 84.8 . . ?
B22 Er2 H12C 112.5 . . ?
H5B Er2 H12C 96.7 . . ?
H5C Er2 H12C 63.2 . . ?
H6A Er2 H12C 103.8 . . ?
H6B Er2 H12C 144.2 . . ?
H7A Er2 H12C 131.6 . . ?
H8B Er2 H12C 66.4 . . ?
H8C Er2 H12C 65.5 . . ?
H12A Er2 H12C 50.3 . . ?
B12 Er2 H22B 73.2 . . ?
B8 Er2 H22B 92.7 . . ?
B6 Er2 H22B 113.4 . . ?
B7 Er2 H22B 91.1 . . ?
B5 Er2 H22B 162.1 . . ?
B22 Er2 H22B 23.3 . . ?
H5B Er2 H22B 170.8 . . ?
H5C Er2 H22B 142.6 . . ?
H6A Er2 H22B 98.5 . . ?
H6B Er2 H22B 110.3 . . ?
H7A Er2 H22B 112.2 . . ?
H8B Er2 H22B 68.6 . . ?
H8C Er2 H22B 116.7 . . ?
H12A Er2 H22B 69.8 . . ?
H12C Er2 H22B 91.5 . . ?
B12 Er2 H22C 102.8 . . ?
B8 Er2 H22C 126.8 . . ?
B6 Er2 H22C 70.1 . . ?
B7 Er2 H22C 88.5 . . ?
B5 Er2 H22C 125.4 . . ?
B22 Er2 H22C 23.4 . . ?
H5B Er2 H22C 128.8 . . ?
H5C Er2 H22C 129.8 . . ?
H6A Er2 H22C 64.9 . . ?
H6B Er2 H22C 64.2 . . ?
H7A Er2 H22C 96.0 . . ?
H8B Er2 H22C 109.0 . . ?
H8C Er2 H22C 150.5 . . ?
H12A Er2 H22C 83.3 . . ?
H12C Er2 H22C 128.4 . . ?
H22B Er2 H22C 46.2 . . ?
H2BX Er2 H3CX 74.1 . . ?
H2BX Er2 H4AX 60.5 . . ?
H3CX Er2 H4AX 78.9 . . ?
H2BX Er2 H3FX 137.8 . . ?
H3CX Er2 H3FX 105.6 . . ?
H4AX Er2 H3FX 77.7 . . ?
N1 B1 Er1 97.1(10) . . ?
N1 B1 H1A 109.8 . . ?
Er1 B1 H1A 152.8 . . ?
N1 B1 H1B 108.7 . . ?
Er1 B1 H1B 55.8 . . ?
H1A B1 H1B 109.5 . . ?
N1 B1 H1C 109.9 . . ?
Er1 B1 H1C 62.8 . . ?
H1A B1 H1C 109.5 . . ?
H1B B1 H1C 109.5 . . ?
N1 B2 Er1 98.1(10) . . ?
N1 B2 H2A 109.7 . . ?
Er1 B2 H2A 67.3 . . ?
N1 B2 H2B 108.9 . . ?
Er1 B2 H2B 50.7 . . ?
H2A B2 H2B 109.5 . . ?
N1 B2 H2C 109.7 . . ?
Er1 B2 H2C 150.7 . . ?
H2A B2 H2C 109.5 . . ?
H2B B2 H2C 109.5 . . ?
C2 N1 C1 110.8(14) . . ?
C2 N1 B2 110.2(15) . . ?
C1 N1 B2 110.1(14) . . ?
C2 N1 B1 109.3(14) . . ?
C1 N1 B1 106.7(13) . . ?
B2 N1 B1 109.6(13) . . ?
N1 C1 H1D 109.9 . . ?
N1 C1 H1E 109.8 . . ?
H1D C1 H1E 109.5 . . ?
N1 C1 H1F 108.7 . . ?
H1D C1 H1F 109.5 . . ?
H1E C1 H1F 109.5 . . ?
N1 C2 H2D 110.1 . . ?
N1 C2 H2E 109.5 . . ?
H2D C2 H2E 109.5 . . ?
N1 C2 H2F 108.9 . . ?
H2D C2 H2F 109.5 . . ?
H2E C2 H2F 109.5 . . ?
N2 B3 Er1 97.5(10) . . ?
N2 B3 H3A 108.9 . . ?
Er1 B3 H3A 151.0 . . ?
N2 B3 H3B 109.8 . . ?
Er1 B3 H3B 47.9 . . ?
H3A B3 H3B 109.5 . . ?
N2 B3 H3C 109.7 . . ?
Er1 B3 H3C 71.1 . . ?
H3A B3 H3C 109.5 . . ?
H3B B3 H3C 109.5 . . ?
N2 B4 Er1 98.0(11) . . ?
N2 B4 H4A 109.5 . . ?
Er1 B4 H4A 63.4 . . ?
N2 B4 H4B 109.3 . . ?
Er1 B4 H4B 54.7 . . ?
H4A B4 H4B 109.5 . . ?
N2 B4 H4C 109.6 . . ?
Er1 B4 H4C 152.1 . . ?
H4A B4 H4C 109.5 . . ?
H4B B4 H4C 109.5 . . ?
C3 N2 B3 111.0(15) . . ?
C3 N2 B4 112.3(14) . . ?
B3 N2 B4 110.4(13) . . ?
C3 N2 C4 104.8(13) . . ?
B3 N2 C4 109.8(13) . . ?
B4 N2 C4 108.3(16) . . ?
N2 C3 H3D 110.7 . . ?
N2 C3 H3E 109.7 . . ?
H3D C3 H3E 109.5 . . ?
N2 C3 H3F 108.1 . . ?
H3D C3 H3F 109.5 . . ?
H3E C3 H3F 109.5 . . ?
N2 C4 H4D 110.2 . . ?
N2 C4 H4E 111.0 . . ?
H4D C4 H4E 109.5 . . ?
N2 C4 H4F 107.2 . . ?
H4D C4 H4F 109.5 . . ?
H4E C4 H4F 109.5 . . ?
N3 B5 Er2 98.3(10) . . ?
N3 B5 H5A 109.1 . . ?
Er2 B5 H5A 151.4 . . ?
N3 B5 H5B 109.6 . . ?
Er2 B5 H5B 67.0 . . ?
H5A B5 H5B 109.5 . . ?
N3 B5 H5C 109.7 . . ?
Er2 B5 H5C 51.3 . . ?
H5A B5 H5C 109.5 . . ?
H5B B5 H5C 109.5 . . ?
N3 B6 Er2 97.4(10) . . ?
N3 B6 H6A 109.0 . . ?
Er2 B6 H6A 64.1 . . ?
N3 B6 H6B 109.2 . . ?
Er2 B6 H6B 54.1 . . ?
H6A B6 H6B 109.5 . . ?
N3 B6 H6C 110.3 . . ?
Er2 B6 H6C 151.9 . . ?
H6A B6 H6C 109.5 . . ?
H6B B6 H6C 109.5 . . ?
C5 N3 C6 107.9(13) . . ?
C5 N3 B5 108.7(15) . . ?
C6 N3 B5 110.2(13) . . ?
C5 N3 B6 111.5(15) . . ?
C6 N3 B6 109.6(13) . . ?
B5 N3 B6 109.0(13) . . ?
N3 C5 H5D 110.4 . . ?
N3 C5 H5E 108.2 . . ?
H5D C5 H5E 109.5 . . ?
N3 C5 H5F 109.8 . . ?
H5D C5 H5F 109.5 . . ?
H5E C5 H5F 109.5 . . ?
H1AX C5 H1BX 82.5 . . ?
N3 C6 H6D 109.0 . . ?
N3 C6 H6E 108.9 . . ?
H6D C6 H6E 109.5 . . ?
N3 C6 H6F 110.5 . . ?
H6D C6 H6F 109.5 . . ?
H6E C6 H6F 109.5 . . ?
H2EX C6 H2FX 65.0 . . ?
N4 B7 Er2 98.1(10) . . ?
N4 B7 H7A 109.6 . . ?
Er2 B7 H7A 47.1 . . ?
N4 B7 H7B 110.7 . . ?
Er2 B7 H7B 71.9 . . ?
H7A B7 H7B 109.5 . . ?
N4 B7 H7C 108.1 . . ?
Er2 B7 H7C 150.6 . . ?
H7A B7 H7C 109.5 . . ?
H7B B7 H7C 109.5 . . ?
N4 B8 Er2 99.3(11) . . ?
N4 B8 H8A 109.4 . . ?
Er2 B8 H8A 151.3 . . ?
N4 B8 H8B 111.1 . . ?
Er2 B8 H8B 57.8 . . ?
H8A B8 H8B 109.5 . . ?
N4 B8 H8C 107.9 . . ?
Er2 B8 H8C 59.7 . . ?
H8A B8 H8C 109.5 . . ?
H8B B8 H8C 109.5 . . ?
C7 N4 C8 110.5(14) . . ?
C7 N4 B7 109.1(14) . . ?
C8 N4 B7 109.6(13) . . ?
C7 N4 B8 110.5(14) . . ?
C8 N4 B8 109.4(15) . . ?
B7 N4 B8 107.5(13) . . ?
H4BX N4 H4CX 110.9 . . ?
N4 C7 H7D 110.2 . . ?
N4 C7 H7E 108.8 . . ?
H7D C7 H7E 109.5 . . ?
N4 C7 H7F 109.4 . . ?
H7D C7 H7F 109.5 . . ?
H7E C7 H7F 109.5 . . ?
N4 C8 H8D 108.0 . . ?
N4 C8 H8E 110.6 . . ?
H8D C8 H8E 109.5 . . ?
N4 C8 H8F 109.8 . . ?
H8D C8 H8F 109.5 . . ?
H8E C8 H8F 109.5 . . ?
N11 B11 Er1 138.0(12) . . ?
N11 B11 H11A 108.0 . . ?
Er1 B11 H11A 113.9 . . ?
N11 B11 H11B 110.3 . . ?
Er1 B11 H11B 54.9 . . ?
H11A B11 H11B 109.5 . . ?
N11 B11 H11C 110.0 . . ?
Er1 B11 H11C 56.1 . . ?
H11A B11 H11C 109.5 . . ?
H11B B11 H11C 109.5 . . ?
N11 B12 Er2 147.0(11) . . ?
N11 B12 H12A 109.0 . . ?
Er2 B12 H12A 53.7 . . ?
N11 B12 H12B 109.9 . . ?
Er2 B12 H12B 102.8 . . ?
H12A B12 H12B 109.5 . . ?
N11 B12 H12C 109.5 . . ?
Er2 B12 H12C 61.8 . . ?
H12A B12 H12C 109.5 . . ?
H12B B12 H12C 109.5 . . ?
C12 N11 C11 110.0(13) . . ?
C12 N11 B11 111.1(14) . . ?
C11 N11 B11 106.5(15) . . ?
C12 N11 B12 108.8(13) . . ?
C11 N11 B12 108.8(12) . . ?
B11 N11 B12 111.5(13) . . ?
N11 C11 H11D 109.8 . . ?
N11 C11 H11E 109.9 . . ?
H11D C11 H11E 109.5 . . ?
N11 C11 H11F 108.7 . . ?
H11D C11 H11F 109.5 . . ?
H11E C11 H11F 109.5 . . ?
N11 C12 H12D 108.2 . . ?
N11 C12 H12E 109.8 . . ?
H12D C12 H12E 109.5 . . ?
N11 C12 H12F 110.4 . . ?
H12D C12 H12F 109.5 . . ?
H12E C12 H12F 109.5 . . ?
N21 B21 Er1 147.8(11) . . ?
N21 B21 H21A 108.4 . . ?
Er1 B21 H21A 103.6 . . ?
N21 B21 H21B 110.8 . . ?
Er1 B21 H21B 53.4 . . ?
H21A B21 H21B 109.5 . . ?
N21 B21 H21C 109.2 . . ?
Er1 B21 H21C 61.7 . . ?
H21A B21 H21C 109.5 . . ?
H21B B21 H21C 109.5 . . ?
N21 B22 Er2 134.7(10) . . ?
N21 B22 H22A 110.9 . . ?
Er2 B22 H22A 114.4 . . ?
N21 B22 H22B 108.9 . . ?
Er2 B22 H22B 54.9 . . ?
H22A B22 H22B 109.5 . . ?
N21 B22 H22C 108.7 . . ?
Er2 B22 H22C 56.0 . . ?
H22A B22 H22C 109.5 . . ?
H22B B22 H22C 109.5 . . ?
C21 N21 C22 106.9(13) . . ?
C21 N21 B22 107.6(15) . . ?
C22 N21 B22 108.3(13) . . ?
C21 N21 B21 107.6(13) . . ?
C22 N21 B21 110.6(14) . . ?
B22 N21 B21 115.5(12) . . ?
N21 C21 H21D 110.0 . . ?
N21 C21 H21E 108.3 . . ?
H21D C21 H21E 109.5 . . ?
N21 C21 H21F 110.1 . . ?
H21D C21 H21F 109.5 . . ?
H21E C21 H21F 109.5 . . ?
N21 C22 H22D 108.7 . . ?
N21 C22 H22E 109.6 . . ?
H22D C22 H22E 109.5 . . ?
N21 C22 H22F 110.2 . . ?
H22D C22 H22F 109.5 . . ?
H22E C22 H22F 109.5 . . ?
B4X Er1X B21X 91.0 . . ?
B4X Er1X B1X 149.2 . . ?
B21X Er1X B1X 112.1 . . ?
B4X Er1X B2X 103.8 . . ?
B21X Er1X B2X 96.3 . . ?
B1X Er1X B2X 55.3 . . ?
B4X Er1X B3X 54.5 . . ?
B21X Er1X B3X 142.6 . . ?
B1X Er1X B3X 105.4 . . ?
B2X Er1X B3X 105.0 . . ?
B4X Er1X B11X 107.8 . . ?
B21X Er1X B11X 90.8 . . ?
B1X Er1X B11X 92.7 . . ?
B2X Er1X B11X 147.5 . . ?
B3X Er1X B11X 87.5 . . ?
B4X Er1X H5B 94.1 . . ?
B21X Er1X H5B 169.4 . . ?
B1X Er1X H5B 60.0 . . ?
B2X Er1X H5B 73.5 . . ?
B3X Er1X H5B 45.9 . . ?
B11X Er1X H5B 96.4 . . ?
B4X Er1X H5E 138.4 . . ?
B21X Er1X H5E 105.5 . . ?
B1X Er1X H5E 17.9 . . ?
B2X Er1X H5E 37.8 . . ?
B3X Er1X H5E 110.2 . . ?
B11X Er1X H5E 109.8 . . ?
H5B Er1X H5E 64.8 . . ?
B4X Er1X H7A 38.1 . . ?
B21X Er1X H7A 101.1 . . ?
B1X Er1X H7A 114.2 . . ?
B2X Er1X H7A 66.3 . . ?
B3X Er1X H7A 62.0 . . ?
B11X Er1X H7A 143.0 . . ?
H5B Er1X H7A 77.7 . . ?
H5E Er1X H7A 100.6 . . ?
B4X Er1X H7E 36.4 . . ?
B21X Er1X H7E 77.1 . . ?
B1X Er1X H7E 164.7 . . ?
B2X Er1X H7E 138.0 . . ?
B3X Er1X H7E 66.4 . . ?
B11X Er1X H7E 74.5 . . ?
H5B Er1X H7E 112.3 . . ?
H5E Er1X H7E 174.8 . . ?
H7A Er1X H7E 74.3 . . ?
B4X Er1X H1BX 131.0 . . ?
B21X Er1X H1BX 136.3 . . ?
B1X Er1X H1BX 24.7 . . ?
B2X Er1X H1BX 65.8 . . ?
B3X Er1X H1BX 81.0 . . ?
B11X Er1X H1BX 87.3 . . ?
B4X Er1X H1CX 169.5 . . ?
B21X Er1X H1CX 89.1 . . ?
B1X Er1X H1CX 25.2 . . ?
B2X Er1X H1CX 65.8 . . ?
B3X Er1X H1CX 127.6 . . ?
B11X Er1X H1CX 82.7 . . ?
H1BX Er1X H1CX 47.4 . . ?
B4X Er1X H2AX 106.1 . . ?
B21X Er1X H2AX 71.6 . . ?
B1X Er1X H2AX 65.3 . . ?
B2X Er1X H2AX 24.8 . . ?
B3X Er1X H2AX 127.0 . . ?
B11X Er1X H2AX 141.9 . . ?
H1BX Er1X H2AX 83.5 . . ?
H1CX Er1X H2AX 64.0 . . ?
B4X Er1X H2BX 86.4 . . ?
B21X Er1X H2BX 113.2 . . ?
B1X Er1X H2BX 66.1 . . ?
B2X Er1X H2BX 23.9 . . ?
B3X Er1X H2BX 81.6 . . ?
B11X Er1X H2BX 152.2 . . ?
H1BX Er1X H2BX 65.8 . . ?
H1CX Er1X H2BX 83.9 . . ?
H2AX Er1X H2BX 46.0 . . ?
B4X Er1X H3BX 65.6 . . ?
B21X Er1X H3BX 135.5 . . ?
B1X Er1X H3BX 105.7 . . ?
B2X Er1X H3BX 124.9 . . ?
B3X Er1X H3BX 23.2 . . ?
B11X Er1X H3BX 64.2 . . ?
H1BX Er1X H3BX 81.6 . . ?
H1CX Er1X H3BX 120.7 . . ?
H2AX Er1X H3BX 148.9 . . ?
H2BX Er1X H3BX 102.9 . . ?
B4X Er1X H4AX 25.2 . . ?
B21X Er1X H4AX 91.0 . . ?
B1X Er1X H4AX 129.4 . . ?
B2X Er1X H4AX 78.7 . . ?
B3X Er1X H4AX 64.2 . . ?
B11X Er1X H4AX 133.0 . . ?
H1BX Er1X H4AX 121.2 . . ?
H1CX Er1X H4AX 144.3 . . ?
H2AX Er1X H4AX 82.2 . . ?
H2BX Er1X H4AX 63.4 . . ?
H3BX Er1X H4AX 82.5 . . ?
B4X Er1X H4BX 24.8 . . ?
B21X Er1X H4BX 76.5 . . ?
B1X Er1X H4BX 171.4 . . ?
B2X Er1X H4BX 124.7 . . ?
B3X Er1X H4BX 66.1 . . ?
B11X Er1X H4BX 87.8 . . ?
H1BX Er1X H4BX 146.9 . . ?
H1CX Er1X H4BX 162.6 . . ?
H2AX Er1X H4BX 118.7 . . ?
H2BX Er1X H4BX 110.5 . . ?
H3BX Er1X H4BX 66.9 . . ?
H4AX Er1X H4BX 47.3 . . ?
B4X Er1X H11V 127.0 . . ?
B21X Er1X H11V 102.3 . . ?
B1X Er1X H11V 69.6 . . ?
B2X Er1X H11V 124.8 . . ?
B3X Er1X H11V 90.5 . . ?
B11X Er1X H11V 23.4 . . ?
H1BX Er1X H11V 64.9 . . ?
H1CX Er1X H11V 63.1 . . ?
H2AX Er1X H11V 126.8 . . ?
H2BX Er1X H11V 130.8 . . ?
H3BX Er1X H11V 69.6 . . ?
H4AX Er1X H11V 150.6 . . ?
H4BX Er1X H11V 110.1 . . ?
B4X Er1X H11W 91.3 . . ?
B21X Er1X H11W 74.2 . . ?
B1X Er1X H11W 114.0 . . ?
B2X Er1X H11W 162.5 . . ?
B3X Er1X H11W 91.0 . . ?
B11X Er1X H11W 23.5 . . ?
H1BX Er1X H11W 110.8 . . ?
H1CX Er1X H11W 98.9 . . ?
H2AX Er1X H11W 141.6 . . ?
H2BX Er1X H11W 172.2 . . ?
H3BX Er1X H11W 69.5 . . ?
H4AX Er1X H11W 115.4 . . ?
H4BX Er1X H11W 68.1 . . ?
H11V Er1X H11W 46.4 . . ?
B4X Er1X H21V 114.3 . . ?
B21X Er1X H21V 24.6 . . ?
B1X Er1X H21V 92.4 . . ?
B2X Er1X H21V 97.4 . . ?
B3X Er1X H21V 156.7 . . ?
B11X Er1X H21V 76.6 . . ?
H1BX Er1X H21V 114.5 . . ?
H1CX Er1X H21V 67.6 . . ?
H2AX Er1X H21V 74.0 . . ?
H2BX Er1X H21V 120.0 . . ?
H3BX Er1X H21V 137.1 . . ?
H4AX Er1X H21V 115.4 . . ?
H4BX Er1X H21V 96.0 . . ?
H11V Er1X H21V 81.6 . . ?
H11W Er1X H21V 67.7 . . ?
B4X Er1X H21W 74.2 . . ?
B21X Er1X H21W 25.2 . . ?
B1X Er1X H21W 119.0 . . ?
B2X Er1X H21W 82.3 . . ?
B3X Er1X H21W 128.6 . . ?
B11X Er1X H21W 113.5 . . ?
H1BX Er1X H21W 142.3 . . ?
H1CX Er1X H21W 102.2 . . ?
H2AX Er1X H21W 60.5 . . ?
H2BX Er1X H21W 93.1 . . ?
H3BX Er1X H21W 135.2 . . ?
H4AX Er1X H21W 67.8 . . ?
H4BX Er1X H21W 68.4 . . ?
H11V Er1X H21W 127.3 . . ?
H11W Er1X H21W 93.4 . . ?
H21V Er1X H21W 48.1 . . ?
B12X Er2X B8X 91.5 . . ?
B12X Er2X B6X 110.0 . . ?
B8X Er2X B6X 149.3 . . ?
B12X Er2X B7X 143.4 . . ?
B8X Er2X B7X 55.6 . . ?
B6X Er2X B7X 106.5 . . ?
B12X Er2X B5X 96.3 . . ?
B8X Er2X B5X 102.3 . . ?
B6X Er2X B5X 55.1 . . ?
B7X Er2X B5X 105.4 . . ?
B12X Er2X B22X 90.2 . . ?
B8X Er2X B22X 107.7 . . ?
B6X Er2X B22X 94.3 . . ?
B7X Er2X B22X 86.1 . . ?
B5X Er2X B22X 149.1 . . ?
B12X Er2X H5BX 115.3 . . ?
B8X Er2X H5BX 85.6 . . ?
B6X Er2X H5BX 65.7 . . ?
B7X Er2X H5BX 80.8 . . ?
B5X Er2X H5BX 24.9 . . ?
B22X Er2X H5BX 151.3 . . ?
B12X Er2X H5CX 72.3 . . ?
B8X Er2X H5CX 102.9 . . ?
B6X Er2X H5CX 65.5 . . ?
B7X Er2X H5CX 125.9 . . ?
B5X Er2X H5CX 24.0 . . ?
B22X Er2X H5CX 145.0 . . ?
H5BX Er2X H5CX 46.2 . . ?
B12X Er2X H6AX 86.7 . . ?
B8X Er2X H6AX 167.4 . . ?
B6X Er2X H6AX 25.2 . . ?
B7X Er2X H6AX 128.9 . . ?
B5X Er2X H6AX 65.6 . . ?
B22X Er2X H6AX 84.8 . . ?
H5BX Er2X H6AX 83.9 . . ?
H5CX Er2X H6AX 64.7 . . ?
B12X Er2X H6BX 134.0 . . ?
B8X Er2X H6BX 132.4 . . ?
B6X Er2X H6BX 24.7 . . ?
B7X Er2X H6BX 82.3 . . ?
B5X Er2X H6BX 65.6 . . ?
B22X Er2X H6BX 88.4 . . ?
H5BX Er2X H6BX 64.8 . . ?
H5CX Er2X H6BX 83.3 . . ?
H6AX Er2X H6BX 47.4 . . ?
B12X Er2X H7AX 157.5 . . ?
B8X Er2X H7AX 67.0 . . ?
B6X Er2X H7AX 88.0 . . ?
B7X Er2X H7AX 23.5 . . ?
B5X Er2X H7AX 82.9 . . ?
B22X Er2X H7AX 102.1 . . ?
H5BX Er2X H7AX 59.1 . . ?
H5CX Er2X H7AX 105.3 . . ?
H6AX Er2X H7AX 112.8 . . ?
H6BX Er2X H7AX 65.9 . . ?
B12X Er2X H8BX 77.5 . . ?
B8X Er2X H8BX 25.7 . . ?
B6X Er2X H8BX 172.4 . . ?
B7X Er2X H8BX 65.9 . . ?
B5X Er2X H8BX 124.8 . . ?
B22X Er2X H8BX 86.1 . . ?
H5BX Er2X H8BX 111.0 . . ?
H5CX Er2X H8BX 117.7 . . ?
H6AX Er2X H8BX 161.8 . . ?
H6BX Er2X H8BX 148.0 . . ?
H7AX Er2X H8BX 84.5 . . ?
B12X Er2X H8CX 90.7 . . ?
B8X Er2X H8CX 25.8 . . ?
B6X Er2X H8CX 128.6 . . ?
B7X Er2X H8CX 66.7 . . ?
B5X Er2X H8CX 76.8 . . ?
B22X Er2X H8CX 133.4 . . ?
H5BX Er2X H8CX 62.9 . . ?
H5CX Er2X H8CX 78.2 . . ?
H6AX Er2X H8CX 141.7 . . ?
H6BX Er2X H8CX 122.1 . . ?
H7AX Er2X H8CX 67.2 . . ?
H8BX Er2X H8CX 48.9 . . ?
B12X Er2X H12U 26.0 . . ?
B8X Er2X H12U 117.1 . . ?
B6X Er2X H12U 87.5 . . ?
B7X Er2X H12U 160.1 . . ?
B5X Er2X H12U 94.2 . . ?
B22X Er2X H12U 78.7 . . ?
H5BX Er2X H12U 118.4 . . ?
H5CX Er2X H12U 72.4 . . ?
H6AX Er2X H12U 62.8 . . ?
H6BX Er2X H12U 109.8 . . ?
H7AX Er2X H12U 175.5 . . ?
H8BX Er2X H12U 100.0 . . ?
H8CX Er2X H12U 115.5 . . ?
B12X Er2X H12W 26.4 . . ?
B8X Er2X H12W 71.5 . . ?
B6X Er2X H12W 120.1 . . ?
B7X Er2X H12W 127.1 . . ?
B5X Er2X H12W 84.0 . . ?
B22X Er2X H12W 112.2 . . ?
H5BX Er2X H12W 95.9 . . ?
H5CX Er2X H12W 62.3 . . ?
H6AX Er2X H12W 102.7 . . ?
H6BX Er2X H12W 143.5 . . ?
H7AX Er2X H12W 132.3 . . ?
H8BX Er2X H12W 66.5 . . ?
H8CX Er2X H12W 65.2 . . ?
H12U Er2X H12W 50.4 . . ?
B12X Er2X H22V 72.9 . . ?
B8X Er2X H22V 91.6 . . ?
B6X Er2X H22V 115.1 . . ?
B7X Er2X H22V 90.9 . . ?
B5X Er2X H22V 162.7 . . ?
B22X Er2X H22V 23.8 . . ?
H5BX Er2X H22V 171.4 . . ?
H5CX Er2X H22V 142.4 . . ?
H6AX Er2X H22V 99.8 . . ?
H6BX Er2X H22V 112.1 . . ?
H7AX Er2X H22V 112.3 . . ?
H8BX Er2X H22V 67.0 . . ?
H8CX Er2X H22V 115.9 . . ?
H12U Er2X H22V 70.1 . . ?
H12W Er2X H22V 90.9 . . ?
B12X Er2X H22W 102.7 . . ?
B8X Er2X H22W 126.5 . . ?
B6X Er2X H22W 71.1 . . ?
B7X Er2X H22W 88.0 . . ?
B5X Er2X H22W 126.3 . . ?
B22X Er2X H22W 23.7 . . ?
H5BX Er2X H22W 129.6 . . ?
H5CX Er2X H22W 130.5 . . ?
H6AX Er2X H22W 65.9 . . ?
H6BX Er2X H22W 65.1 . . ?
H7AX Er2X H22W 95.6 . . ?
H8BX Er2X H22W 108.4 . . ?
H8CX Er2X H22W 150.7 . . ?
H12U Er2X H22W 83.3 . . ?
H12W Er2X H22W 128.4 . . ?
H22V Er2X H22W 47.1 . . ?
N1X B1X Er1X 98.3 . . ?
N1X B1X H5E 35.5 . . ?
Er1X B1X H5E 64.9 . . ?
N1X B1X H5F 103.1 . . ?
Er1X B1X H5F 149.1 . . ?
H5E B1X H5F 138.6 . . ?
N1X B1X H1AX 109.2 . . ?
Er1X B1X H1AX 152.0 . . ?
N1X B1X H1BX 108.3 . . ?
Er1X B1X H1BX 54.8 . . ?
H1AX B1X H1BX 109.5 . . ?
N1X B1X H1CX 110.8 . . ?
Er1X B1X H1CX 63.3 . . ?
H1AX B1X H1CX 109.5 . . ?
H1BX B1X H1CX 109.5 . . ?
N1X B2X Er1X 97.0 . . ?
N1X B2X H6B 101.3 . . ?
Er1X B2X H6B 94.1 . . ?
N1X B2X H2AX 109.5 . . ?
Er1X B2X H2AX 67.8 . . ?
N1X B2X H2BX 108.9 . . ?
Er1X B2X H2BX 50.7 . . ?
H2AX B2X H2BX 109.5 . . ?
N1X B2X H2CX 110.0 . . ?
Er1X B2X H2CX 151.5 . . ?
H2AX B2X H2CX 109.5 . . ?
H2BX B2X H2CX 109.5 . . ?
C2X N1X C1X 110.3 . . ?
C2X N1X B2X 109.3 . . ?
C1X N1X B2X 110.4 . . ?
C2X N1X B1X 110.0 . . ?
C1X N1X B1X 107.5 . . ?
B2X N1X B1X 109.4 . . ?
C2X N1X H5D 67.2 . . ?
C1X N1X H5D 65.1 . . ?
B2X N1X H5D 171.4 . . ?
B1X N1X H5D 79.2 . . ?
C2X N1X H5E 129.4 . . ?
C1X N1X H5E 111.6 . . ?
B2X N1X H5E 81.2 . . ?
B1X N1X H5E 29.3 . . ?
H5D N1X H5E 107.2 . . ?
N1X C1X H5D 40.5 . . ?
N1X C1X H1DX 110.0 . . ?
N1X C1X H1EX 108.4 . . ?
H1DX C1X H1EX 109.5 . . ?
N1X C1X H1FX 110.0 . . ?
H1DX C1X H1FX 109.5 . . ?
H1EX C1X H1FX 109.5 . . ?
N1X C2X H6C 101.5 . . ?
N1X C2X H5D 41.4 . . ?
H6C C2X H5D 131.5 . . ?
N1X C2X H2DX 109.8 . . ?
N1X C2X H2EX 110.3 . . ?
H2DX C2X H2EX 109.5 . . ?
N1X C2X H2FX 108.3 . . ?
H2DX C2X H2FX 109.5 . . ?
H2EX C2X H2FX 109.5 . . ?
N2X B3X Er1X 96.4 . . ?
N2X B3X H8C 8.1 . . ?
Er1X B3X H8C 104.5 . . ?
N2X B3X H3AX 109.4 . . ?
Er1X B3X H3AX 151.1 . . ?
N2X B3X H3BX 108.4 . . ?
Er1X B3X H3BX 47.7 . . ?
H3AX B3X H3BX 109.5 . . ?
N2X B3X H3CX 110.5 . . ?
Er1X B3X H3CX 71.4 . . ?
H3AX B3X H3CX 109.5 . . ?
H3BX B3X H3CX 109.5 . . ?
N2X B4X Er1X 97.3 . . ?
N2X B4X H7E 98.8 . . ?
Er1X B4X H7E 48.4 . . ?
N2X B4X H4AX 109.4 . . ?
Er1X B4X H4AX 63.3 . . ?
N2X B4X H4BX 109.0 . . ?
Er1X B4X H4BX 55.1 . . ?
H4AX B4X H4BX 109.5 . . ?
N2X B4X H4CX 110.0 . . ?
Er1X B4X H4CX 152.4 . . ?
H4AX B4X H4CX 109.5 . . ?
H4BX B4X H4CX 109.5 . . ?
C3X N2X B3X 108.6 . . ?
C3X N2X C4X 105.9 . . ?
B3X N2X C4X 109.2 . . ?
C3X N2X B4X 111.7 . . ?
B3X N2X B4X 111.5 . . ?
C4X N2X B4X 109.7 . . ?
C3X N2X H8A 79.0 . . ?
B3X N2X H8A 121.8 . . ?
C4X N2X H8A 27.0 . . ?
B4X N2X H8A 118.6 . . ?
C3X N2X H8B 5.4 . . ?
B3X N2X H8B 112.1 . . ?
C4X N2X H8B 107.8 . . ?
B4X N2X H8B 106.4 . . ?
H8A N2X H8B 80.7 . . ?
C3X N2X H8C 104.2 . . ?
B3X N2X H8C 7.6 . . ?
C4X N2X H8C 105.3 . . ?
B4X N2X H8C 119.2 . . ?
H8A N2X H8C 115.3 . . ?
H8B N2X H8C 108.1 . . ?
N2X C3X H8B 96.5 . . ?
N2X C3X H3DX 109.8 . . ?
N2X C3X H3EX 109.1 . . ?
H3DX C3X H3EX 109.5 . . ?
N2X C3X H3FX 109.6 . . ?
H3DX C3X H3FX 109.5 . . ?
H3EX C3X H3FX 109.5 . . ?
N2X C4X H8A 68.5 . . ?
N2X C4X H4DX 109.3 . . ?
N2X C4X H4EX 110.4 . . ?
H4DX C4X H4EX 109.5 . . ?
N2X C4X H4FX 108.7 . . ?
H4DX C4X H4FX 109.5 . . ?
H4EX C4X H4FX 109.5 . . ?
N3X B5X Er2X 97.4 . . ?
N3X B5X H5AX 109.7 . . ?
Er2X B5X H5AX 151.8 . . ?
N3X B5X H5BX 109.2 . . ?
Er2X B5X H5BX 67.0 . . ?
H5AX B5X H5BX 109.5 . . ?
N3X B5X H5CX 109.5 . . ?
Er2X B5X H5CX 51.6 . . ?
H5AX B5X H5CX 109.5 . . ?
H5BX B5X H5CX 109.5 . . ?
N3X B6X Er2X 98.0 . . ?
N3X B6X H6AX 109.2 . . ?
Er2X B6X H6AX 64.1 . . ?
N3X B6X H6BX 109.0 . . ?
Er2X B6X H6BX 53.7 . . ?
H6AX B6X H6BX 109.5 . . ?
N3X B6X H6CX 110.2 . . ?
Er2X B6X H6CX 151.3 . . ?
H6AX B6X H6CX 109.5 . . ?
H6BX B6X H6CX 109.5 . . ?
C5X N3X C6X 107.8 . . ?
C5X N3X B5X 107.9 . . ?
C6X N3X B5X 109.1 . . ?
C5X N3X B6X 113.2 . . ?
C6X N3X B6X 109.3 . . ?
B5X N3X B6X 109.5 . . ?
N3X C5X H5DX 109.7 . . ?
N3X C5X H5EX 107.5 . . ?
H5DX C5X H5EX 109.5 . . ?
N3X C5X H5FX 111.2 . . ?
H5DX C5X H5FX 109.5 . . ?
H5EX C5X H5FX 109.5 . . ?
N3X C6X H6DX 109.1 . . ?
N3X C6X H6EX 109.5 . . ?
H6DX C6X H6EX 109.5 . . ?
N3X C6X H6FX 109.8 . . ?
H6DX C6X H6FX 109.5 . . ?
H6EX C6X H6FX 109.5 . . ?
N4X B7X Er2X 98.0 . . ?
N4X B7X H7AX 109.9 . . ?
Er2X B7X H7AX 47.2 . . ?
N4X B7X H7BX 110.7 . . ?
Er2X B7X H7BX 72.1 . . ?
H7AX B7X H7BX 109.5 . . ?
N4X B7X H7CX 107.8 . . ?
Er2X B7X H7CX 151.0 . . ?
H7AX B7X H7CX 109.5 . . ?
H7BX B7X H7CX 109.5 . . ?
N4X B8X Er2X 99.6 . . ?
N4X B8X H8AX 108.8 . . ?
Er2X B8X H8AX 151.6 . . ?
N4X B8X H8BX 111.3 . . ?
Er2X B8X H8BX 57.9 . . ?
H8AX B8X H8BX 109.5 . . ?
N4X B8X H8CX 108.4 . . ?
Er2X B8X H8CX 59.8 . . ?
H8AX B8X H8CX 109.5 . . ?
H8BX B8X H8CX 109.5 . . ?
C7X N4X C8X 110.1 . . ?
C7X N4X B7X 108.3 . . ?
C8X N4X B7X 110.1 . . ?
C7X N4X B8X 110.4 . . ?
C8X N4X B8X 111.3 . . ?
B7X N4X B8X 106.5 . . ?
N4X C7X H7DX 109.5 . . ?
N4X C7X H7EX 109.9 . . ?
H7DX C7X H7EX 109.5 . . ?
N4X C7X H7FX 109.0 . . ?
H7DX C7X H7FX 109.5 . . ?
H7EX C7X H7FX 109.5 . . ?
N4X C8X H8DX 109.2 . . ?
N4X C8X H8EX 109.1 . . ?
H8DX C8X H8EX 109.5 . . ?
N4X C8X H8FX 110.1 . . ?
H8DX C8X H8FX 109.5 . . ?
H8EX C8X H8FX 109.5 . . ?
N11X B11X Er1X 137.0 . . ?
N11X B11X H11U 108.9 . . ?
Er1X B11X H11U 114.0 . . ?
N11X B11X H11V 109.5 . . ?
Er1X B11X H11V 54.7 . . ?
H11U B11X H11V 109.5 . . ?
N11X B11X H11W 110.0 . . ?
Er1X B11X H11W 56.3 . . ?
H11U B11X H11W 109.5 . . ?
H11V B11X H11W 109.5 . . ?
N11X B12X Er2X 148.6 . . ?
N11X B12X H12U 109.1 . . ?
Er2X B12X H12U 53.9 . . ?
N11X B12X H12V 108.5 . . ?
Er2X B12X H12V 102.4 . . ?
H12U B12X H12V 109.5 . . ?
N11X B12X H12W 110.8 . . ?
Er2X B12X H12W 61.8 . . ?
H12U B12X H12W 109.5 . . ?
H12V B12X H12W 109.5 . . ?
C12X N11X C11X 108.1 . . ?
C12X N11X B11X 110.1 . . ?
C11X N11X B11X 108.9 . . ?
C12X N11X B12X 108.0 . . ?
C11X N11X B12X 108.1 . . ?
B11X N11X B12X 113.5 . . ?
N11X C11X H11X 112.0 . . ?
N11X C11X H11Y 108.6 . . ?
H11X C11X H11Y 109.5 . . ?
N11X C11X H11Z 107.8 . . ?
H11X C11X H11Z 109.5 . . ?
H11Y C11X H11Z 109.5 . . ?
N11X C12X H12X 108.8 . . ?
N11X C12X H12Y 109.4 . . ?
H12X C12X H12Y 109.5 . . ?
N11X C12X H12Z 110.2 . . ?
H12X C12X H12Z 109.5 . . ?
H12Y C12X H12Z 109.5 . . ?
N21X B21X Er1X 147.4 . . ?
N21X B21X H21U 108.6 . . ?
Er1X B21X H21U 103.7 . . ?
N21X B21X H21V 109.9 . . ?
Er1X B21X H21V 53.5 . . ?
H21U B21X H21V 109.5 . . ?
N21X B21X H21W 109.9 . . ?
Er1X B21X H21W 61.6 . . ?
H21U B21X H21W 109.5 . . ?
H21V B21X H21W 109.5 . . ?
N21X B22X Er2X 136.3 . . ?
N21X B22X H22U 109.0 . . ?
Er2X B22X H22U 114.6 . . ?
N21X B22X H22V 110.3 . . ?
Er2X B22X H22V 55.6 . . ?
H22U B22X H22V 109.5 . . ?
N21X B22X H22W 109.0 . . ?
Er2X B22X H22W 55.3 . . ?
H22U B22X H22W 109.5 . . ?
H22V B22X H22W 109.5 . . ?
C21X N21X C22X 108.8 . . ?
C21X N21X B22X 107.6 . . ?
C22X N21X B22X 110.7 . . ?
C21X N21X B21X 106.2 . . ?
C22X N21X B21X 109.0 . . ?
B22X N21X B21X 114.3 . . ?
N21X C21X H21X 109.2 . . ?
N21X C21X H21Y 110.1 . . ?
H21X C21X H21Y 109.5 . . ?
N21X C21X H21Z 109.1 . . ?
H21X C21X H21Z 109.5 . . ?
H21Y C21X H21Z 109.5 . . ?
N21X C22X H22X 110.2 . . ?
N21X C22X H22Y 109.7 . . ?
H22X C22X H22Y 109.5 . . ?
N21X C22X H22Z 108.5 . . ?
H22X C22X H22Z 109.5 . . ?
H22Y C22X H22Z 109.5 . . ?

loop_
_geom_bond_atom_site_label_1
_geom_bond_atom_site_label_2
_geom_bond_distance
_geom_bond_site_symmetry_2
_geom_bond_publ_flag
Er1 B4 2.71(2) . ?
Er1 B21 2.719(18) . ?
Er1 B1 2.733(19) . ?
Er1 B3 2.744(16) . ?
Er1 B2 2.745(18) . ?
Er1 B11 2.849(19) . ?
Er1 H1B 2.2925 . ?
Er1 H1C 2.4324 . ?
Er1 H2A 2.5347 . ?
Er1 H2B 2.2038 . ?
Er1 H3B 2.1497 . ?
Er1 H4A 2.4285 . ?
Er1 H4B 2.2550 . ?
Er1 H11B 2.3814 . ?
Er1 H11C 2.4052 . ?
Er1 H21B 2.2326 . ?
Er1 H21C 2.3982 . ?
Er2 B12 2.590(17) . ?
Er2 B8 2.68(2) . ?
Er2 B6 2.730(19) . ?
Er2 B7 2.733(17) . ?
Er2 B5 2.735(18) . ?
Er2 B22 2.849(17) . ?
Er2 H5B 2.5191 . ?
Er2 H5C 2.2069 . ?
Er2 H6A 2.4551 . ?
Er2 H6B 2.2562 . ?
Er2 H7A 2.1247 . ?
Er2 H8B 2.2823 . ?
Er2 H8C 2.3214 . ?
Er2 H12A 2.1214 . ?
Er2 H12C 2.2844 . ?
Er2 H22B 2.3811 . ?
Er2 H22C 2.4029 . ?
Er2 H2BX 2.3252 . ?
Er2 H3CX 1.4219 . ?
Er2 H4AX 2.4878 . ?
Er2 H3FX 1.4953 . ?
B1 N1 1.58(2) . ?
B1 H1A 1.1501 . ?
B1 H1B 1.1501 . ?
B1 H1C 1.1501 . ?
B2 N1 1.52(2) . ?
B2 H2A 1.1501 . ?
B2 H2B 1.1501 . ?
B2 H2C 1.1501 . ?
N1 C2 1.42(2) . ?
N1 C1 1.50(2) . ?
C1 H1D 0.9800 . ?
C1 H1E 0.9801 . ?
C1 H1F 0.9800 . ?
C2 H2D 0.9800 . ?
C2 H2E 0.9800 . ?
C2 H2F 0.9800 . ?
B3 N2 1.50(2) . ?
B3 H3A 1.1500 . ?
B3 H3B 1.1501 . ?
B3 H3C 1.1500 . ?
B4 N2 1.52(2) . ?
B4 H4A 1.1501 . ?
B4 H4B 1.1501 . ?
B4 H4C 1.1501 . ?
N2 C3 1.45(2) . ?
N2 C4 1.533(19) . ?
C3 H3D 0.9800 . ?
C3 H3E 0.9800 . ?
C3 H3F 0.9800 . ?
C4 H4D 0.9800 . ?
C4 H4E 0.9800 . ?
C4 H4F 0.9800 . ?
B5 N3 1.54(2) . ?
B5 H5A 1.1501 . ?
B5 H5B 1.1501 . ?
B5 H5C 1.1501 . ?
B5 H1BX 1.3730 . ?
B6 N3 1.58(2) . ?
B6 H6A 1.1500 . ?
B6 H6B 1.1501 . ?
B6 H6C 1.1501 . ?
B6 H2EX 0.9691 . ?
N3 C5 1.41(2) . ?
N3 C6 1.475(18) . ?
N3 H2EX 0.8814 . ?
C5 H5D 0.9800 . ?
C5 H5E 0.9800 . ?
C5 H5F 0.9800 . ?
C5 H1AX 1.3136 . ?
C5 H1BX 1.5241 . ?
C6 H6D 0.9800 . ?
C6 H6E 0.9800 . ?
C6 H6F 0.9800 . ?
C6 H2EX 1.5426 . ?
C6 H2FX 1.4297 . ?
B7 N4 1.53(2) . ?
B7 H7A 1.1501 . ?
B7 H7B 1.1501 . ?
B7 H7C 1.1501 . ?
B7 H4AX 0.4491 . ?
B8 N4 1.57(2) . ?
B8 H8A 1.1501 . ?
B8 H8B 1.1500 . ?
B8 H8C 1.1501 . ?
B8 H3DX 1.5894 . ?
N4 C7 1.44(2) . ?
N4 C8 1.470(19) . ?
N4 H4BX 1.5086 . ?
N4 H4CX 0.7027 . ?
C7 H7D 0.9800 . ?
C7 H7E 0.9800 . ?
C7 H7F 0.9800 . ?
C7 H4BX 0.7028 . ?
C8 H8D 0.9800 . ?
C8 H8E 0.9800 . ?
C8 H8F 0.9800 . ?
C8 H4CX 0.9442 . ?
B11 N11 1.50(2) . ?
B11 H11A 1.1500 . ?
B11 H11B 1.1501 . ?
B11 H11C 1.1500 . ?
B12 N11 1.69(2) . ?
B12 H12A 1.1500 . ?
B12 H12B 1.1501 . ?
B12 H12C 1.1500 . ?
N11 C12 1.42(2) . ?
N11 C11 1.449(18) . ?
C11 H11D 0.9800 . ?
C11 H11E 0.9800 . ?
C11 H11F 0.9800 . ?
C12 H12D 0.9800 . ?
C12 H12E 0.9800 . ?
C12 H12F 0.9800 . ?
B21 N21 1.52(2) . ?
B21 H21A 1.1501 . ?
B21 H21B 1.1501 . ?
B21 H21C 1.1500 . ?
B22 N21 1.50(2) . ?
B22 H22A 1.1501 . ?
B22 H22B 1.1501 . ?
B22 H22C 1.1501 . ?
N21 C21 1.463(18) . ?
N21 C22 1.474(19) . ?
C21 H21D 0.9800 . ?
C21 H21E 0.9800 . ?
C21 H21F 0.9800 . ?
C22 H22D 0.9800 . ?
C22 H22E 0.9800 . ?
C22 H22F 0.9800 . ?
Er1X B4X 2.7004 . ?
Er1X B21X 2.7006 . ?
Er1X B1X 2.7016 . ?
Er1X B2X 2.7384 . ?
Er1X B3X 2.7561 . ?
Er1X B11X 2.8382 . ?
Er1X H5B 1.7160 . ?
Er1X H5E 2.4653 . ?
Er1X H7A 1.9557 . ?
Er1X H7E 2.0275 . ?
Er1X H1BX 2.2447 . ?
Er1X H1CX 2.4148 . ?
Er1X H2AX 2.5387 . ?
Er1X H2BX 2.1981 . ?
Er1X H3BX 2.1575 . ?
Er1X H4AX 2.4134 . ?
Er1X H4BX 2.2488 . ?
Er1X H11V 2.3675 . ?
Er1X H11W 2.3997 . ?
Er1X H21V 2.2180 . ?
Er1X H21W 2.3788 . ?
Er2X B12X 2.5851 . ?
Er2X B8X 2.6389 . ?
Er2X B6X 2.6998 . ?
Er2X B7X 2.7186 . ?
Er2X B5X 2.7350 . ?
Er2X B22X 2.8050 . ?
Er2X H5BX 2.5180 . ?
Er2X H5CX 2.2125 . ?
Er2X H6AX 2.4287 . ?
Er2X H6BX 2.2215 . ?
Er2X H7AX 2.1134 . ?
Er2X H8BX 2.2494 . ?
Er2X H8CX 2.2876 . ?
Er2X H12U 2.1226 . ?
Er2X H12W 2.2790 . ?
Er2X H22V 2.3550 . ?
Er2X H22W 2.3481 . ?
B1X N1X 1.5494 . ?
B1X H5E 0.8384 . ?
B1X H5F 0.8726 . ?
B1X H1AX 1.1500 . ?
B1X H1BX 1.1501 . ?
B1X H1CX 1.1500 . ?
B2X N1X 1.5440 . ?
B2X H6B 1.4027 . ?
B2X H2AX 1.1501 . ?
B2X H2BX 1.1500 . ?
B2X H2CX 1.1501 . ?
N1X C2X 1.4229 . ?
N1X C1X 1.4737 . ?
N1X H5D 0.9936 . ?
N1X H5E 0.9945 . ?
C1X H5D 1.3885 . ?
C1X H1DX 0.9800 . ?
C1X H1EX 0.9800 . ?
C1X H1FX 0.9801 . ?
C2X H6C 1.3469 . ?
C2X H5D 1.3840 . ?
C2X H2DX 0.9801 . ?
C2X H2EX 0.9800 . ?
C2X H2FX 0.9800 . ?
B3X N2X 1.4846 . ?
B3X H8C 0.7244 . ?
B3X H3AX 1.1501 . ?
B3X H3BX 1.1501 . ?
B3X H3CX 1.1501 . ?
B4X N2X 1.5370 . ?
B4X H7E 1.6092 . ?
B4X H4AX 1.1501 . ?
B4X H4BX 1.1500 . ?
B4X H4CX 1.1500 . ?
N2X C3X 1.4648 . ?
N2X C4X 1.5107 . ?
N2X H8A 1.4116 . ?
N2X H8B 1.4870 . ?
N2X H8C 0.7743 . ?
C3X H8B 0.1398 . ?
C3X H3DX 0.9800 . ?
C3X H3EX 0.9800 . ?
C3X H3FX 0.9800 . ?
C4X H8A 0.6901 . ?
C4X H4DX 0.9800 . ?
C4X H4EX 0.9800 . ?
C4X H4FX 0.9800 . ?
B5X N3X 1.5255 . ?
B5X H5AX 1.1500 . ?
B5X H5BX 1.1500 . ?
B5X H5CX 1.1501 . ?
B6X N3X 1.5552 . ?
B6X H6AX 1.1500 . ?
B6X H6BX 1.1501 . ?
B6X H6CX 1.1500 . ?
N3X C5X 1.4520 . ?
N3X C6X 1.4982 . ?
C5X H5DX 0.9800 . ?
C5X H5EX 0.9800 . ?
C5X H5FX 0.9800 . ?
C6X H6DX 0.9800 . ?
C6X H6EX 0.9800 . ?
C6X H6FX 0.9800 . ?
B7X N4X 1.5305 . ?
B7X H7AX 1.1501 . ?
B7X H7BX 1.1501 . ?
B7X H7CX 1.1501 . ?
B8X N4X 1.5889 . ?
B8X H8AX 1.1501 . ?
B8X H8BX 1.1501 . ?
B8X H8CX 1.1500 . ?
N4X C7X 1.4631 . ?
N4X C8X 1.4680 . ?
C7X H7DX 0.9800 . ?
C7X H7EX 0.9800 . ?
C7X H7FX 0.9800 . ?
C8X H8DX 0.9800 . ?
C8X H8EX 0.9800 . ?
C8X H8FX 0.9800 . ?
B11X N11X 1.4870 . ?
B11X H11U 1.1500 . ?
B11X H11V 1.1501 . ?
B11X H11W 1.1500 . ?
B12X N11X 1.6657 . ?
B12X H12U 1.1501 . ?
B12X H12V 1.1501 . ?
B12X H12W 1.1500 . ?
N11X C12X 1.4537 . ?
N11X C11X 1.4858 . ?
C11X H11X 0.9800 . ?
C11X H11Y 0.9800 . ?
C11X H11Z 0.9800 . ?
C12X H12X 0.9800 . ?
C12X H12Y 0.9800 . ?
C12X H12Z 0.9800 . ?
B21X N21X 1.5718 . ?
B21X H21U 1.1501 . ?
B21X H21V 1.1500 . ?
B21X H21W 1.1500 . ?
B22X N21X 1.4996 . ?
B22X H22U 1.1501 . ?
B22X H22V 1.1501 . ?
B22X H22W 1.1501 . ?
N21X C21X 1.4704 . ?
N21X C22X 1.4783 . ?
C21X H21X 0.9800 . ?
C21X H21Y 0.9800 . ?
C21X H21Z 0.9800 . ?
C22X H22X 0.9800 . ?
C22X H22Y 0.9800 . ?
C22X H22Z 0.9800 . ?
